data_7223969
loop_
_publ_author_name
'Gao, Wei'
'Li, Peng'
'Liu, Feng'
'Zhang, Xiu-Mei'
'Liu, Jie-Ping'

_publ_section_title
;
 Four metal--organic frameworks based on the
 5-(1H-tetrazol-5-yl)isophthalic acid ligand: luminescence and magnetic
 properties
;
_journal_issue 9
_journal_name_full CrystEngComm
_journal_page_first 1523
_journal_paper_doi 10.1039/C5CE02096D
_journal_volume 18
_journal_year 2016
_chemical_formula_sum 'C11 H13 N5 O5 Zn'
_chemical_formula_weight 360.63
_space_group_crystal_system monoclinic
_space_group_IT_number 14
_space_group_name_Hall '-P 2ybc'
_space_group_name_H-M_alt 'P 1 21/c 1'
_symmetry_space_group_name_Hall '-P 2ybc'
_symmetry_space_group_name_H-M 'P 1 21/c 1'
_atom_sites_solution_hydrogens geom
_audit_creation_method SHELXL-2014/7
_audit_update_record
;
2016-01-09 deposited with the CCDC.
2016-01-20 downloaded from the CCDC.
;
_cell_angle_alpha 90
_cell_angle_beta 102.581(2)
_cell_angle_gamma 90
_cell_formula_units_Z 4
_cell_length_a 10.0970(9)
_cell_length_b 12.8101(11)
_cell_length_c 10.9229(11)
_cell_measurement_reflns_used 877
_cell_measurement_temperature 293(2)
_cell_measurement_theta_max 70.5510
_cell_measurement_theta_min 4.1480
_cell_volume 1378.9(2)
_computing_cell_refinement 'Bruker FRAMBO'
_computing_data_collection 'Bruker FRAMBO'
_computing_data_reduction 'Bruker SAINT'
_computing_molecular_graphics 'Bruker SHELXTL'
_computing_publication_material 'Bruker SHELXTL'
_computing_structure_refinement 'SHELXL-2014/7 (Sheldrick, 2014)'
_diffrn_ambient_temperature 293(2)
_diffrn_measured_fraction_theta_full 0.983
_diffrn_measured_fraction_theta_max 0.983
_diffrn_measurement_device_type 'CCD area detector'
_diffrn_measurement_method 'phi and omega scans'
_diffrn_radiation_type CuK\a
_diffrn_radiation_wavelength 1.54178
_diffrn_reflns_av_R_equivalents 0.0703
_diffrn_reflns_av_unetI/netI 0.1468
_diffrn_reflns_laue_measured_fraction_full 0.983
_diffrn_reflns_laue_measured_fraction_max 0.983
_diffrn_reflns_limit_h_max 11
_diffrn_reflns_limit_h_min -11
_diffrn_reflns_limit_k_max 15
_diffrn_reflns_limit_k_min -11
_diffrn_reflns_limit_l_max 10
_diffrn_reflns_limit_l_min -12
_diffrn_reflns_number 4221
_diffrn_reflns_point_group_measured_fraction_full 0.983
_diffrn_reflns_point_group_measured_fraction_max 0.983
_diffrn_reflns_theta_full 66.183
_diffrn_reflns_theta_max 66.183
_diffrn_reflns_theta_min 5.664
_diffrn_source 'fine-focus sealed tube'
_exptl_absorpt_coefficient_mu 2.806
_exptl_absorpt_correction_T_max 0.7801
_exptl_absorpt_correction_T_min 0.3031
_exptl_absorpt_correction_type multi-scan
_exptl_absorpt_process_details sadabs
_exptl_crystal_colour colorless
_exptl_crystal_density_diffrn 1.737
_exptl_crystal_density_method 'not measured'
_exptl_crystal_description block
_exptl_crystal_F_000 736
_exptl_crystal_size_max 0.200
_exptl_crystal_size_mid 0.100
_exptl_crystal_size_min 0.100
_refine_diff_density_max 0.756
_refine_diff_density_min -1.068
_refine_diff_density_rms 0.135
_refine_ls_extinction_coef 0.0010(2)
_refine_ls_extinction_expression Fc^*^=kFc[1+0.001xFc^2^\l^3^/sin(2\q)]^-1/4^
_refine_ls_extinction_method 'SHELXL-2014/7 (Sheldrick 2014'
_refine_ls_goodness_of_fit_ref 1.044
_refine_ls_hydrogen_treatment constr
_refine_ls_matrix_type full
_refine_ls_number_parameters 200
_refine_ls_number_reflns 2368
_refine_ls_number_restraints 0
_refine_ls_restrained_S_all 1.044
_refine_ls_R_factor_all 0.1359
_refine_ls_R_factor_gt 0.0793
_refine_ls_shift/su_max 0.000
_refine_ls_shift/su_mean 0.000
_refine_ls_structure_factor_coef Fsqd
_refine_ls_weighting_details 'w=1/[\s^2^(Fo^2^)+(0.0588P)^2^] where P=(Fo^2^+2Fc^2^)/3'
_refine_ls_weighting_scheme calc
_refine_ls_wR_factor_gt 0.1628
_refine_ls_wR_factor_ref 0.2196
_reflns_Friedel_coverage 0.000
_reflns_number_gt 1278
_reflns_number_total 2368
_reflns_threshold_expression 'I > 2\s(I)'
_cod_data_source_file c5ce02096d2.cif
_cod_data_source_block 1
_cod_depositor_comments 'Adding full bibliography for 7223969--7223972.cif.'
_cod_database_code 7223969
_shelx_shelxl_version_number 2014/7
_shelx_space_group_comment
;
The symmetry employed for this shelxl refinement is uniquely defined
by the following loop, which should always be used as a source of
symmetry information in preference to the above space-group names.
They are only intended as comments.
;
_shelx_estimated_absorpt_t_min 0.604
_shelx_estimated_absorpt_t_max 0.767

loop_
_space_group_symop_operation_xyz
'x, y, z'
'-x, y+1/2, -z+1/2'
'-x, -y, -z'
'x, -y-1/2, z-1/2'

loop_
_atom_site_label
_atom_site_type_symbol
_atom_site_fract_x
_atom_site_fract_y
_atom_site_fract_z
_atom_site_U_iso_or_equiv
_atom_site_adp_type
_atom_site_occupancy
_atom_site_site_symmetry_order
_atom_site_calc_flag
_atom_site_refinement_flags_posn
_atom_site_refinement_flags_adp
Zn1 Zn 0.73124(11) 0.35523(9) 0.27988(10) 0.0380(4) Uani 1 1 d . .
N1 N 0.2584(7) 0.7411(5) 0.5739(6) 0.0376(17) Uani 1 1 d . .
N2 N 0.2655(8) 0.8462(6) 0.5881(7) 0.047(2) Uani 1 1 d . .
N3 N 0.2806(8) 0.8859(6) 0.4818(8) 0.050(2) Uani 1 1 d . .
N4 N 0.2818(7) 0.8107(6) 0.3977(6) 0.0372(17) Uani 1 1 d . .
O1 O -0.1105(5) 0.4528(5) 0.3059(6) 0.0482(16) Uani 1 1 d . .
O2 O 0.0002(6) 0.3063(5) 0.2859(6) 0.0546(18) Uani 1 1 d . .
O3 O 0.4752(6) 0.3254(5) 0.2491(6) 0.0580(19) Uani 1 1 d . .
O4 O 0.5995(6) 0.4667(4) 0.3054(6) 0.0456(15) Uani 1 1 d . .
C10 C 0.9084(12) 0.6124(10) 0.0371(11) 0.078(4) Uani 1 1 d . .
O6 O 0.7322(10) 0.6691(7) 0.3671(9) 0.114(3) Uani 1 1 d . .
C1 C -0.0034(9) 0.4010(8) 0.3037(8) 0.045(2) Uani 1 1 d . .
C2 C 0.4867(9) 0.4166(7) 0.2861(8) 0.040(2) Uani 1 1 d . .
C3 C 0.2678(8) 0.7229(7) 0.4578(8) 0.038(2) Uani 1 1 d . .
C4 C 0.1286(8) 0.4630(7) 0.3293(8) 0.040(2) Uani 1 1 d . .
C5 C 0.2422(8) 0.4174(7) 0.2982(7) 0.038(2) Uani 1 1 d . .
H5 H 0.2356 0.3511 0.2629 0.045 Uiso 1 1 calc R U
C6 C 0.3656(8) 0.4706(7) 0.3197(7) 0.039(2) Uani 1 1 d . .
C7 C 0.3752(8) 0.5715(7) 0.3696(8) 0.041(2) Uani 1 1 d . .
H7 H 0.4568 0.6078 0.3820 0.049 Uiso 1 1 calc R U
C8 C 0.2605(8) 0.6177(7) 0.4009(8) 0.036(2) Uani 1 1 d . .
C9 C 0.1377(8) 0.5631(7) 0.3800(7) 0.037(2) Uani 1 1 d . .
H9 H 0.0617 0.5938 0.4000 0.045 Uiso 1 1 calc R U
N5 N 0.8224(11) 0.6424(9) 0.1234(11) 0.099(4) Uani 1 1 d . .
C11 C 0.6709(13) 0.6494(9) 0.0649(13) 0.087(4) Uani 1 1 d . .

loop_
_atom_site_aniso_label
_atom_site_aniso_U_11
_atom_site_aniso_U_22
_atom_site_aniso_U_33
_atom_site_aniso_U_23
_atom_site_aniso_U_13
_atom_site_aniso_U_12
Zn1 0.0391(8) 0.0375(7) 0.0395(7) -0.0010(5) 0.0128(5) 0.0007(5)
N1 0.048(4) 0.027(4) 0.038(4) -0.004(3) 0.011(3) 0.005(3)
N2 0.060(5) 0.047(5) 0.034(4) -0.010(3) 0.013(4) 0.000(4)
N3 0.050(5) 0.040(4) 0.057(5) -0.003(4) 0.008(4) 0.000(4)
N4 0.045(4) 0.044(4) 0.026(3) 0.002(3) 0.014(3) -0.004(4)
O1 0.033(3) 0.049(4) 0.064(4) -0.005(3) 0.014(3) -0.003(3)
O2 0.043(4) 0.038(4) 0.083(5) -0.004(4) 0.012(3) -0.001(3)
O3 0.050(4) 0.044(4) 0.084(5) -0.027(4) 0.023(4) 0.005(3)
O4 0.039(3) 0.037(3) 0.067(4) -0.005(3) 0.025(3) 0.000(3)
C10 0.086(9) 0.081(9) 0.071(8) -0.011(7) 0.032(7) -0.007(7)
O6 0.154(9) 0.072(6) 0.117(8) -0.018(6) 0.029(7) -0.026(6)
C1 0.036(5) 0.054(6) 0.045(5) 0.000(5) 0.009(4) -0.006(5)
C2 0.040(5) 0.047(5) 0.034(5) 0.016(4) 0.009(4) 0.017(4)
C3 0.024(4) 0.051(5) 0.038(5) -0.001(4) 0.006(3) -0.009(4)
C4 0.036(5) 0.041(5) 0.044(5) 0.002(4) 0.012(4) -0.003(4)
C5 0.041(5) 0.034(5) 0.038(5) 0.004(4) 0.010(4) 0.006(4)
C6 0.039(5) 0.041(5) 0.036(5) -0.003(4) 0.006(4) 0.004(4)
C7 0.024(4) 0.047(5) 0.052(5) 0.000(4) 0.010(4) 0.008(4)
C8 0.032(4) 0.039(5) 0.035(5) 0.004(4) 0.004(3) 0.004(4)
C9 0.034(5) 0.038(5) 0.038(5) 0.004(4) 0.006(4) 0.005(4)
N5 0.095(8) 0.113(10) 0.095(8) -0.041(7) 0.033(6) -0.025(8)
C11 0.070(8) 0.065(8) 0.116(12) -0.012(8) 0.001(7) 0.003(7)

loop_
_atom_type_symbol
_atom_type_description
_atom_type_scat_dispersion_real
_atom_type_scat_dispersion_imag
_atom_type_scat_source
C C 0.0181 0.0091 'International Tables Vol C Tables 4.2.6.8 and 6.1.1.4'
H H 0.0000 0.0000 'International Tables Vol C Tables 4.2.6.8 and 6.1.1.4'
O O 0.0492 0.0322 'International Tables Vol C Tables 4.2.6.8 and 6.1.1.4'
N N 0.0311 0.0180 'International Tables Vol C Tables 4.2.6.8 and 6.1.1.4'
Zn Zn -1.5491 0.6778 'International Tables Vol C Tables 4.2.6.8 and 6.1.1.4'

loop_
_geom_angle_atom_site_label_1
_geom_angle_atom_site_label_2
_geom_angle_atom_site_label_3
_geom_angle
_geom_angle_site_symmetry_1
_geom_angle_site_symmetry_3
N4 Zn1 O1 101.4(3) 2_645 1_655
N4 Zn1 N1 125.4(3) 2_645 3_666
O1 Zn1 N1 111.7(3) 1_655 3_666
N4 Zn1 O4 115.5(3) 2_645 .
O1 Zn1 O4 94.0(2) 1_655 .
N1 Zn1 O4 104.4(3) 3_666 .
C3 N1 N2 106.0(7) . .
C3 N1 Zn1 131.1(6) . 3_666
N2 N1 Zn1 121.9(5) . 3_666
N3 N2 N1 107.3(7) . .
N2 N3 N4 110.6(7) . .
C3 N4 N3 104.7(7) . .
C3 N4 Zn1 137.0(6) . 2_655
N3 N4 Zn1 117.0(6) . 2_655
C1 O1 Zn1 109.2(6) . 1_455
C2 O4 Zn1 102.2(5) . .
O2 C1 O1 124.8(9) . .
O2 C1 C4 119.2(9) . .
O1 C1 C4 116.0(8) . .
O3 C2 O4 123.0(8) . .
O3 C2 C6 119.2(8) . .
O4 C2 C6 117.7(8) . .
N1 C3 N4 111.4(8) . .
N1 C3 C8 124.2(8) . .
N4 C3 C8 124.4(7) . .
C9 C4 C5 119.8(8) . .
C9 C4 C1 122.2(8) . .
C5 C4 C1 118.0(8) . .
C4 C5 C6 120.5(8) . .
C4 C5 H5 119.8 . .
C6 C5 H5 119.8 . .
C5 C6 C7 120.1(8) . .
C5 C6 C2 118.3(8) . .
C7 C6 C2 121.6(8) . .
C6 C7 C8 119.5(8) . .
C6 C7 H7 120.3 . .
C8 C7 H7 120.3 . .
C9 C8 C7 119.8(8) . .
C9 C8 C3 119.1(7) . .
C7 C8 C3 121.1(8) . .
C4 C9 C8 120.3(8) . .
C4 C9 H9 119.8 . .
C8 C9 H9 119.8 . .
C10 N5 C11 115.2(10) . .

loop_
_geom_bond_atom_site_label_1
_geom_bond_atom_site_label_2
_geom_bond_distance
_geom_bond_site_symmetry_2
Zn1 N4 1.999(6) 2_645
Zn1 O1 1.999(6) 1_655
Zn1 N1 2.003(7) 3_666
Zn1 O4 2.012(6) .
N1 C3 1.313(10) .
N1 N2 1.355(9) .
N1 Zn1 2.003(7) 3_666
N2 N3 1.306(10) .
N3 N4 1.333(10) .
N4 C3 1.326(10) .
N4 Zn1 1.999(6) 2_655
O1 C1 1.273(10) .
O1 Zn1 2.000(6) 1_455
O2 C1 1.231(11) .
O3 C2 1.234(10) .
O4 C2 1.284(10) .
C10 N5 1.465(15) .
C1 C4 1.524(11) .
C2 C6 1.518(11) .
C3 C8 1.479(11) .
C4 C9 1.391(11) .
C4 C5 1.393(11) .
C5 C6 1.394(11) .
C5 H5 0.9300 .
C6 C7 1.398(11) .
C7 C8 1.408(11) .
C7 H7 0.9300 .
C8 C9 1.399(11) .
C9 H9 0.9300 .
N5 C11 1.527(15) .

loop_
_geom_torsion_atom_site_label_1
_geom_torsion_atom_site_label_2
_geom_torsion_atom_site_label_3
_geom_torsion_atom_site_label_4
_geom_torsion
_geom_torsion_site_symmetry_1
_geom_torsion_site_symmetry_4
C3 N1 N2 N3 -0.9(10) . .
Zn1 N1 N2 N3 168.8(5) 3_666 .
N1 N2 N3 N4 0.8(10) . .
N2 N3 N4 C3 -0.5(10) . .
N2 N3 N4 Zn1 168.8(5) . 2_655
Zn1 O1 C1 O2 1.2(12) 1_455 .
Zn1 O1 C1 C4 -176.8(6) 1_455 .
Zn1 O4 C2 O3 -6.2(10) . .
Zn1 O4 C2 C6 169.3(6) . .
N2 N1 C3 N4 0.6(10) . .
Zn1 N1 C3 N4 -167.7(6) 3_666 .
N2 N1 C3 C8 -178.1(7) . .
Zn1 N1 C3 C8 13.6(12) 3_666 .
N3 N4 C3 N1 -0.1(9) . .
Zn1 N4 C3 N1 -166.0(6) 2_655 .
N3 N4 C3 C8 178.6(7) . .
Zn1 N4 C3 C8 12.6(14) 2_655 .
O2 C1 C4 C9 -163.9(9) . .
O1 C1 C4 C9 14.2(12) . .
O2 C1 C4 C5 17.4(13) . .
O1 C1 C4 C5 -164.5(8) . .
C9 C4 C5 C6 1.2(13) . .
C1 C4 C5 C6 -180.0(7) . .
C4 C5 C6 C7 -1.8(12) . .
C4 C5 C6 C2 179.0(7) . .
O3 C2 C6 C5 -4.9(12) . .
O4 C2 C6 C5 179.5(7) . .
O3 C2 C6 C7 175.9(8) . .
O4 C2 C6 C7 0.3(12) . .
C5 C6 C7 C8 1.6(13) . .
C2 C6 C7 C8 -179.2(7) . .
C6 C7 C8 C9 -1.0(12) . .
C6 C7 C8 C3 177.9(8) . .
N1 C3 C8 C9 67.7(11) . .
N4 C3 C8 C9 -110.8(10) . .
N1 C3 C8 C7 -111.2(10) . .
N4 C3 C8 C7 70.4(11) . .
C5 C4 C9 C8 -0.6(13) . .
C1 C4 C9 C8 -179.3(8) . .
C7 C8 C9 C4 0.5(12) . .
C3 C8 C9 C4 -178.4(8) . .
